data_9005425
loop_
_publ_author_name
'Bonazzi, P.'
'Menchetti, S.'

_publ_section_title
;
 Crystal chemistry of aeschynite-(Y) from the Western Alps:
 residual electron density on difference-Fourier map
 Sample: CE
 - note: O1 z coordinate altered to match reported bond lengths
 Locality: western Alps
;
_journal_issue 6
_journal_name_full 'European Journal of Mineralogy'
_journal_page_first 1043
_journal_page_last 1049
_journal_volume 11
_journal_year 1999
_chemical_formula_sum
;Ce0.001 Dy0.076 Er0.041 Fe0.01 Gd0.056 Nb0.17 Nd0.005 O6 Sm0.013 Ta0.01
 Th0.04 Ti1.8 U0.08 W0.06 Y0.61 Yb0.025
;
_chemical_name_mineral Aeschynite-(Y)
_space_group_IT_number 62
_symmetry_space_group_name_Hall '-P 2ac 2n'
_symmetry_space_group_name_H-M 'P n m a'
_cell_angle_alpha 90
_cell_angle_beta 90
_cell_angle_gamma 90
_cell_length_a 10.881
_cell_length_b 7.484
_cell_length_c 5.156
_cell_formula_units_Z 4
_cell_volume 419.871
_exptl_crystal_density_diffrn 5.206
_cod_depositor_comments
;
 Adding _atom_site_type_symbol label and values.

 Antanas Vaitkus
 2013-03-31
;
_cod_original_formula_sum
;Y.61 Ce.001 Nd.005 Sm.013 Gd.056 Dy.076 Er.041 Yb.025 Th.04 U.08 Fe.01 Ti1.8
 Nb.17 Ta.01 W.06 O6
;
_cod_database_code 9005425

loop_
_symmetry_equiv_pos_as_xyz
x,y,z
x,1/2-y,z
-x,1/2+y,-z
1/2-x,1/2+y,1/2+z
1/2+x,1/2-y,1/2-z
1/2+x,y,1/2-z
1/2-x,-y,1/2+z
-x,-y,-z

loop_
_atom_site_label
_atom_site_type_symbol
_atom_site_fract_x
_atom_site_fract_y
_atom_site_fract_z
_atom_site_occupancy
_atom_site_U_iso_or_equiv
YA Y 0.45060 0.25000 0.03580 0.61000 0.01110
CeA Ce 0.45060 0.25000 0.03580 0.00100 0.01110
NdA Nd 0.45060 0.25000 0.03580 0.00500 0.01110
SmA Sm 0.45060 0.25000 0.03580 0.01300 0.01110
GdA Gd 0.45060 0.25000 0.03580 0.05600 0.01110
DyA Dy 0.45060 0.25000 0.03580 0.07600 0.01110
ErA Er 0.45060 0.25000 0.03580 0.04100 0.01110
YbA Yb 0.45060 0.25000 0.03580 0.02500 0.01110
ThA Th 0.45060 0.25000 0.03580 0.04000 0.01110
UA U 0.45060 0.25000 0.03580 0.08000 0.01110
FeA Fe 0.45060 0.25000 0.03580 0.01000 0.01110
TiB Ti 0.35890 0.51160 0.54400 0.90000 0.01520
NbB Nb 0.35890 0.51160 0.54400 0.08500 0.01520
TaB Ta 0.35890 0.51160 0.54400 0.00500 0.01520
WB W 0.35890 0.51160 0.54400 0.01000 0.01520
WC W 0.17800 0.25000 0.60200 0.04000 0.02400
O1 O 0.28720 0.43420 0.88070 1.00000 0.01600
O2 O 0.52610 0.45600 0.73880 1.00000 0.01700
O3 O 0.61770 0.25000 0.30870 1.00000 0.01800
O4 O 0.35270 0.25000 0.43320 1.00000 0.01500

_database_code_amcsd 0006810
